data_4320036
loop_
_publ_author_name
'Susana Mart\'in'
'M. Gotzone Barandika'
'Luis Lezama'
'J. Luis Pizarro'
'Zurine E. Serna'
'J. Ignacio Ruiz de Larramendi'
'M. Isabel Arriortua'
'Te\'ofilo Rojo'
'Roberto Cort\'es'

_publ_contact_author
;
   Prof. Roberto 'Cort\'es
   Dpto. Qu\'imica Inorg\'anica
   Universidad del Pa\'is Vasco
   Apartado 450
   01080 Vitoria
   Spain
;
_publ_contact_author_email qipcomor@lg.ehu.es
_publ_contact_author_fax '34 45 134762'
_publ_contact_author_phone '34 45 013008'
_publ_section_title
;
 Weak M(II)-Azide-4,4'-Bipy Ferromagnets Based on Unusual Diamondoid (M =
 Mn) and 2D Arrays (M = Co, Ni)
;
_journal_name_full 'Inorganic Chemistry'
_journal_page_first 4109
_journal_page_last 4115
_journal_paper_doi 10.1021/ic001067q
_journal_volume 40
_journal_year 2001
_chemical_formula_sum 'C10 H8 Mn N8'
_chemical_formula_weight 295.18
_space_group_IT_number 96
_symmetry_cell_setting tetragonal
_symmetry_space_group_name_Hall 'P 4nw 2abw'
_symmetry_space_group_name_H-M 'P 43 21 2'
_atom_sites_solution_hydrogens geom
_atom_sites_solution_primary direct
_atom_sites_solution_secondary difmap
_audit_creation_method SHELXL-97
_cell_angle_alpha 90.00
_cell_angle_beta 90.00
_cell_angle_gamma 90.00
_cell_formula_units_Z 4
_cell_length_a 8.229(2)
_cell_length_b 8.229(2)
_cell_length_c 16.915(7)
_cell_measurement_temperature 293(2)
_cell_volume 1145.4(6)
_computing_structure_refinement 'SHELXL-97 (Sheldrick, 1997)'
_computing_structure_solution 'SHELXS-97 (Sheldrick, 1990)'
_diffrn_ambient_temperature 293(2)
_diffrn_measured_fraction_theta_full 0.990
_diffrn_measured_fraction_theta_max 0.990
_diffrn_radiation_monochromator graphite
_diffrn_radiation_source 'fine-focus sealed tube'
_diffrn_radiation_type MoK\a
_diffrn_radiation_wavelength 0.71070
_diffrn_reflns_av_R_equivalents 0.0639
_diffrn_reflns_av_sigmaI/netI 0.0727
_diffrn_reflns_limit_h_max 10
_diffrn_reflns_limit_h_min 0
_diffrn_reflns_limit_k_max 10
_diffrn_reflns_limit_k_min 0
_diffrn_reflns_limit_l_max 21
_diffrn_reflns_limit_l_min -21
_diffrn_reflns_number 2945
_diffrn_reflns_theta_full 27.47
_diffrn_reflns_theta_max 27.47
_diffrn_reflns_theta_min 2.75
_exptl_absorpt_coefficient_mu 1.151
_exptl_crystal_density_diffrn 1.712
_exptl_crystal_density_method 'not measured'
_exptl_crystal_F_000 596
_refine_diff_density_max 0.515
_refine_diff_density_min -0.314
_refine_diff_density_rms 0.077
_refine_ls_abs_structure_details 'Flack H D (1983), Acta Cryst. A39, 876-881'
_refine_ls_abs_structure_Flack 0.03(4)
_refine_ls_extinction_method none
_refine_ls_goodness_of_fit_ref 1.178
_refine_ls_hydrogen_treatment mixed
_refine_ls_matrix_type full
_refine_ls_number_parameters 90
_refine_ls_number_reflns 1310
_refine_ls_number_restraints 0
_refine_ls_restrained_S_all 1.178
_refine_ls_R_factor_all 0.0635
_refine_ls_R_factor_gt 0.0499
_refine_ls_shift/su_max 0.005
_refine_ls_shift/su_mean 0.001
_refine_ls_structure_factor_coef Fsqd
_refine_ls_weighting_details 'calc w=1/[\s^2^(Fo^2^)+(0.0246P)^2^+0.0000P] where P=(Fo^2^+2Fc^2^)/3'
_refine_ls_weighting_scheme calc
_refine_ls_wR_factor_gt 0.0873
_refine_ls_wR_factor_ref 0.0938
_reflns_number_gt 1130
_reflns_number_total 1310
_reflns_threshold_expression >2sigma(I)
_cod_data_source_file ic001067q.cif
_cod_data_source_block mn44tet
_cod_depositor_comments
;
The following automatic conversions were performed:

'_symmetry_cell_setting' value 'Tetragonal' changed to 'tetragonal'
according to the built-in table from CIF Core dictionary named
'cif_core.dic' version 2.4.1 from 2010-06-29.

Automatic conversion script
Id: cif_fix_values 1646 2011-03-28 12:23:43Z adriana 
;
_cod_database_code 4320036

loop_
_symmetry_equiv_pos_as_xyz
'x, y, z'
'-x, -y, z+1/2'
'-y+1/2, x+1/2, z+3/4'
'y+1/2, -x+1/2, z+1/4'
'-x+1/2, y+1/2, -z+3/4'
'x+1/2, -y+1/2, -z+1/4'
'y, x, -z'
'-y, -x, -z+1/2'

loop_
_atom_site_label
_atom_site_type_symbol
_atom_site_fract_x
_atom_site_fract_y
_atom_site_fract_z
_atom_site_U_iso_or_equiv
_atom_site_adp_type
_atom_site_occupancy
_atom_site_symmetry_multiplicity
_atom_site_calc_flag
_atom_site_refinement_flags
_atom_site_disorder_assembly
_atom_site_disorder_group
Mn1 Mn 0.20953(6) 0.20953(6) 0.0000 0.02223(19) Uani 1 2 d S . .
N1 N 0.0160(3) 0.0160(3) 0.0000 0.0264(8) Uani 1 2 d S . .
N2 N 0.4074(3) 0.4074(3) 0.0000 0.0233(8) Uani 1 2 d S . .
N3 N 0.0754(5) 0.3519(5) 0.0882(2) 0.0566(12) Uani 1 1 d . . .
N4 N 0.4574(4) 0.1149(4) 0.12816(18) 0.0316(7) Uani 1 1 d . . .
N5 N 0.3421(5) 0.0777(5) 0.0938(2) 0.0519(11) Uani 1 1 d . . .
C1 C 0.0546(4) -0.1423(4) -0.0014(3) 0.0312(7) Uani 1 1 d . . .
H1 H 0.1639 -0.1710 -0.0027 0.054(6) Uiso 1 1 calc R . .
C2 C -0.0604(4) -0.2650(4) -0.0009(2) 0.0302(7) Uani 1 1 d . . .
H2 H -0.0282 -0.3733 -0.0012 0.054(6) Uiso 1 1 calc R . .
C3 C -0.2248(4) -0.2248(4) 0.0000 0.0237(9) Uani 1 2 d S . .
C4 C -0.3520(4) -0.3520(4) 0.0000 0.0241(9) Uani 1 2 d S . .
C5 C -0.5013(4) -0.3283(4) 0.0376(2) 0.0289(8) Uani 1 1 d . . .
H5 H -0.5234 -0.2309 0.0632 0.054(6) Uiso 1 1 calc R . .
C6 C 0.3859(4) 0.5509(4) 0.0362(2) 0.0298(8) Uani 1 1 d . . .
H6 H 0.2878 0.5689 0.0620 0.054(6) Uiso 1 1 calc R . .

loop_
_atom_site_aniso_label
_atom_site_aniso_U_11
_atom_site_aniso_U_22
_atom_site_aniso_U_33
_atom_site_aniso_U_23
_atom_site_aniso_U_13
_atom_site_aniso_U_12
Mn1 0.0169(2) 0.0169(2) 0.0330(3) 0.0003(3) -0.0003(3) -0.0049(3)
N1 0.0185(12) 0.0185(12) 0.042(2) 0.0023(14) -0.0023(14) -0.0063(16)
N2 0.0180(11) 0.0180(11) 0.0340(19) 0.0000(14) 0.0000(14) -0.0046(16)
N3 0.041(2) 0.049(2) 0.080(3) -0.027(2) 0.035(2) -0.012(2)
N4 0.0354(18) 0.0212(16) 0.0383(16) 0.0019(14) -0.0046(15) 0.0050(13)
N5 0.044(2) 0.047(2) 0.065(2) 0.020(2) -0.028(2) -0.021(2)
C1 0.0150(14) 0.0228(15) 0.056(2) 0.002(2) 0.0004(18) -0.0033(13)
C2 0.0238(16) 0.0175(16) 0.0492(18) 0.0006(18) 0.0063(19) -0.0010(14)
C3 0.0195(13) 0.0195(13) 0.0320(19) -0.0007(19) 0.0007(19) -0.008(2)
C4 0.0189(14) 0.0189(14) 0.034(2) -0.0016(17) 0.0016(17) -0.0038(19)
C5 0.0268(18) 0.0185(17) 0.041(2) -0.0084(15) 0.0036(16) -0.0055(14)
C6 0.0193(17) 0.0224(17) 0.048(2) -0.0037(16) 0.0080(16) -0.0050(14)

loop_
_atom_type_symbol
_atom_type_description
_atom_type_scat_dispersion_real
_atom_type_scat_dispersion_imag
_atom_type_scat_source
C C 0.0033 0.0016 'International Tables Vol C Tables 4.2.6.8 and 6.1.1.4'
H H 0.0000 0.0000 'International Tables Vol C Tables 4.2.6.8 and 6.1.1.4'
N N 0.0061 0.0033 'International Tables Vol C Tables 4.2.6.8 and 6.1.1.4'
Mn Mn 0.3368 0.7283 'International Tables Vol C Tables 4.2.6.8 and 6.1.1.4'

loop_
_geom_angle_atom_site_label_1
_geom_angle_atom_site_label_2
_geom_angle_atom_site_label_3
_geom_angle
_geom_angle_site_symmetry_1
_geom_angle_site_symmetry_3
_geom_angle_publ_flag
N3 Mn1 N3 177.5(2) 7 . ?
N3 Mn1 N5 91.29(16) 7 7 ?
N3 Mn1 N5 88.71(16) . 7 ?
N3 Mn1 N5 88.71(16) 7 . ?
N3 Mn1 N5 91.29(16) . . ?
N5 Mn1 N5 179.8(2) 7 . ?
N3 Mn1 N1 91.25(10) 7 . ?
N3 Mn1 N1 91.25(10) . . ?
N5 Mn1 N1 90.11(10) 7 . ?
N5 Mn1 N1 90.11(10) . . ?
N3 Mn1 N2 88.75(10) 7 . ?
N3 Mn1 N2 88.75(10) . . ?
N5 Mn1 N2 89.89(10) 7 . ?
N5 Mn1 N2 89.89(10) . . ?
N1 Mn1 N2 180.00(9) . . ?
C1 N1 C1 117.4(4) . 7 ?
C1 N1 Mn1 121.27(19) . . ?
C1 N1 Mn1 121.28(19) 7 . ?
C6 N2 C6 116.1(4) 7 . ?
C6 N2 Mn1 122.0(2) 7 . ?
C6 N2 Mn1 122.0(2) . . ?
N4 N3 Mn1 151.9(3) 6_455 . ?
N5 N4 N3 177.9(4) . 6 ?
N4 N5 Mn1 129.6(3) . . ?
N1 C1 C2 123.1(3) . . ?
N1 C1 H1 118.4 . . ?
C2 C1 H1 118.4 . . ?
C1 C2 C3 119.4(3) . . ?
C1 C2 H2 120.3 . . ?
C3 C2 H2 120.3 . . ?
C2 C3 C2 117.5(4) . 7 ?
C2 C3 C4 121.3(2) . . ?
C2 C3 C4 121.3(2) 7 . ?
C5 C4 C5 116.9(4) 7 . ?
C5 C4 C3 121.6(2) 7 . ?
C5 C4 C3 121.6(2) . . ?
C6 C5 C4 119.4(3) 1_445 . ?
C6 C5 H5 120.3 1_445 . ?
C4 C5 H5 120.3 . . ?
N2 C6 C5 124.1(3) . 1_665 ?
N2 C6 H6 117.9 . . ?
C5 C6 H6 117.9 1_665 . ?

loop_
_geom_bond_atom_site_label_1
_geom_bond_atom_site_label_2
_geom_bond_distance
_geom_bond_site_symmetry_2
_geom_bond_publ_flag
Mn1 N3 2.194(3) 7 ?
Mn1 N3 2.194(3) . ?
Mn1 N5 2.210(3) 7 ?
Mn1 N5 2.210(3) . ?
Mn1 N1 2.253(4) . ?
Mn1 N2 2.302(4) . ?
N1 C1 1.341(4) . ?
N1 C1 1.341(4) 7 ?
N2 C6 1.342(4) 7 ?
N2 C6 1.342(4) . ?
N3 N4 1.159(4) 6_455 ?
N4 N5 1.154(4) . ?
N4 N3 1.159(4) 6 ?
C1 C2 1.384(5) . ?
C1 H1 0.9300 . ?
C2 C3 1.392(4) . ?
C2 H2 0.9300 . ?
C3 C2 1.392(4) 7 ?
C3 C4 1.480(6) . ?
C4 C5 1.397(4) 7 ?
C4 C5 1.397(4) . ?
C5 C6 1.360(5) 1_445 ?
C5 H5 0.9300 . ?
C6 C5 1.360(5) 1_665 ?
C6 H6 0.9300 . ?
